data_4071411
loop_
_publ_author_name
'Gong, Lei'
'Lin, Yumei'
'Wen, Ting Bin'
'Zhang, Hong'
'Zeng, Birong'
'Xia, Haiping'

_publ_section_title
;
 Formation of Four Conjugated Osmacyclic Species in a One-Pot Reaction
;
_journal_issue 11
_journal_name_full Organometallics
_journal_page_first 2584
_journal_paper_doi 10.1021/om8001558
_journal_volume 27
_journal_year 2008
_chemical_formula_moiety 'C59 H51 Cl2 O Os P3, 0.75 CH2Cl2, 0.5H2O'
_chemical_formula_sum 'C59.75 H52.5 Cl3.5 O1.5 Os P3'
_chemical_formula_weight 1201.70
_chemical_name_systematic
; 
 ? 
;
_space_group_IT_number 2
_symmetry_cell_setting triclinic
_symmetry_space_group_name_Hall '-P 1'
_symmetry_space_group_name_H-M 'P -1'
_atom_sites_solution_hydrogens geom
_atom_sites_solution_primary direct
_atom_sites_solution_secondary difmap
_audit_creation_method SHELXL-97
_cell_angle_alpha 98.431(3)
_cell_angle_beta 95.354(3)
_cell_angle_gamma 113.906(3)
_cell_formula_units_Z 2
_cell_length_a 12.249(2)
_cell_length_b 12.959(2)
_cell_length_c 20.138(3)
_cell_measurement_reflns_used 4517
_cell_measurement_temperature 223(2)
_cell_measurement_theta_max 28.36
_cell_measurement_theta_min 0
_cell_volume 2849.3(8)
_computing_structure_refinement 'SHELXL-97 (Sheldrick, 1997)'
_computing_structure_solution 'SHELXS-97 (Sheldrick, 1990)'
_diffrn_ambient_temperature 223(2)
_diffrn_measured_fraction_theta_full 0.989
_diffrn_measured_fraction_theta_max 0.989
_diffrn_radiation_monochromator graphite
_diffrn_radiation_source 'fine-focus sealed tube'
_diffrn_radiation_type MoK\a
_diffrn_radiation_wavelength 0.71073
_diffrn_reflns_av_R_equivalents 0.0378
_diffrn_reflns_av_sigmaI/netI 0.0607
_diffrn_reflns_limit_h_max 14
_diffrn_reflns_limit_h_min -14
_diffrn_reflns_limit_k_max 15
_diffrn_reflns_limit_k_min -15
_diffrn_reflns_limit_l_max 23
_diffrn_reflns_limit_l_min -23
_diffrn_reflns_number 20698
_diffrn_reflns_theta_full 25.00
_diffrn_reflns_theta_max 25.00
_diffrn_reflns_theta_min 1.85
_exptl_absorpt_coefficient_mu 2.525
_exptl_absorpt_correction_T_max 1.000000
_exptl_absorpt_correction_T_min 0.807349
_exptl_absorpt_correction_type empirical
_exptl_absorpt_process_details SADABS
_exptl_crystal_colour brownish
_exptl_crystal_density_diffrn 1.401
_exptl_crystal_density_method 'not measured'
_exptl_crystal_description block
_exptl_crystal_F_000 1207
_exptl_crystal_size_max 0.35
_exptl_crystal_size_mid 0.24
_exptl_crystal_size_min 0.20
_refine_diff_density_max 4.077
_refine_diff_density_min -2.829
_refine_diff_density_rms 0.257
_refine_ls_extinction_method none
_refine_ls_goodness_of_fit_ref 1.039
_refine_ls_hydrogen_treatment constr
_refine_ls_matrix_type full
_refine_ls_number_parameters 658
_refine_ls_number_reflns 9932
_refine_ls_number_restraints 54
_refine_ls_restrained_S_all 1.039
_refine_ls_R_factor_all 0.0859
_refine_ls_R_factor_gt 0.0797
_refine_ls_shift/su_max 0.006
_refine_ls_shift/su_mean 0.000
_refine_ls_structure_factor_coef Fsqd
_refine_ls_weighting_details 'calc w=1/[\s^2^(Fo^2^)+(0.1600P)^2^+16.2939P] where P=(Fo^2^+2Fc^2^)/3'
_refine_ls_weighting_scheme calc
_refine_ls_wR_factor_gt 0.2203
_refine_ls_wR_factor_ref 0.2262
_reflns_number_gt 9110
_reflns_number_total 9932
_reflns_threshold_expression >2sigma(I)
_cod_data_source_file om8001558-file004.cif
_cod_data_source_block complex6
_cod_depositor_comments
;
The following automatic conversions were performed:

'_symmetry_cell_setting' value 'Triclinic' changed to 'triclinic'
according to /home/saulius/struct/CIF-dictionaries/cif_core.dic
dictionary named 'cif_core.dic' version 2.4.1 from
2010-06-29.

'_exptl_absorpt_correction_type' value 'Empirical'
changed to 'empirical' according to
/home/saulius/struct/CIF-dictionaries/cif_core.dic dictionary named
'cif_core.dic' version 2.4.1 from 2010-06-29.

Automatic conversion script
Id: cif_fix_values 1715 2011-07-08 13:25:40Z adriana 
;
_cod_original_sg_symbol_H-M P-1
_cod_original_formula_sum 'C59.75 H52.50 Cl3.50 O1.50 Os P3'
_cod_database_code 4071411

loop_
_symmetry_equiv_pos_as_xyz
'x, y, z'
'-x, -y, -z'

loop_
_atom_site_label
_atom_site_type_symbol
_atom_site_fract_x
_atom_site_fract_y
_atom_site_fract_z
_atom_site_U_iso_or_equiv
_atom_site_adp_type
_atom_site_occupancy
_atom_site_symmetry_multiplicity
_atom_site_calc_flag
_atom_site_refinement_flags
Os1 Os 0.27401(3) -1.18096(3) -0.235587(18) 0.02552(17) Uani 1 1 d .
Cl1 Cl 0.4114(3) -1.0255(3) -0.14691(15) 0.0476(7) Uani 1 1 d .
Cl2 Cl 0.3190(3) -1.0286(2) -0.30470(16) 0.0477(7) Uani 1 1 d .
P1 P 0.1165(2) -1.1776(2) -0.18625(14) 0.0309(6) Uani 1 1 d .
P2 P 0.1681(3) -1.2989(2) -0.33942(14) 0.0326(6) Uani 1 1 d .
P3 P 0.4076(3) -1.4100(2) -0.14047(15) 0.0339(6) Uani 1 1 d .
O1 O 0.4397(6) -1.1857(6) -0.2547(4) 0.0327(16) Uani 1 1 d .
C1 C 0.2728(9) -1.3038(9) -0.1936(5) 0.029(2) Uani 1 1 d U
H1A H 0.2056 -1.3487 -0.1753 0.035 Uiso 1 1 calc R
C2 C 0.3767(9) -1.3236(8) -0.1915(5) 0.029(2) Uani 1 1 d .
C3 C 0.4661(10) -1.2533(9) -0.2244(5) 0.033(2) Uani 1 1 d .
C4 C 0.5887(11) -1.2512(11) -0.2279(7) 0.046(3) Uani 1 1 d .
H4A H 0.6496 -1.1839 -0.1953 0.055 Uiso 1 1 calc R
H4B H 0.5901 -1.3203 -0.2144 0.055 Uiso 1 1 calc R
C5 C 0.6213(14) -1.2463(16) -0.2967(7) 0.065(4) Uani 1 1 d .
H5A H 0.7013 -1.2445 -0.2961 0.097 Uiso 1 1 calc R
H5B H 0.6212 -1.1775 -0.3101 0.097 Uiso 1 1 calc R
H5C H 0.5627 -1.3139 -0.3290 0.097 Uiso 1 1 calc R
C111 C 0.1444(11) -1.1510(9) -0.0926(6) 0.038(3) Uani 1 1 d .
C112 C 0.0669(12) -1.1221(12) -0.0563(7) 0.051(3) Uani 1 1 d .
H11C H 0.0025 -1.1131 -0.0800 0.061 Uiso 1 1 calc R
C113 C 0.0817(15) -1.1065(14) 0.0128(7) 0.066(4) Uani 1 1 d .
H11D H 0.0283 -1.0864 0.0365 0.079 Uiso 1 1 calc R
C114 C 0.1740(19) -1.1199(16) 0.0473(8) 0.077(5) Uani 1 1 d .
H11A H 0.1853 -1.1072 0.0951 0.093 Uiso 1 1 calc R
C115 C 0.2505(16) -1.1515(14) 0.0138(7) 0.066(4) Uani 1 1 d .
H11E H 0.3120 -1.1637 0.0382 0.079 Uiso 1 1 calc R
C116 C 0.2368(13) -1.1657(12) -0.0566(6) 0.049(3) Uani 1 1 d .
H11B H 0.2909 -1.1853 -0.0799 0.059 Uiso 1 1 calc R
C121 C -0.0224(10) -1.3106(9) -0.1986(6) 0.036(2) Uani 1 1 d .
C122 C -0.0288(11) -1.3900(11) -0.1600(7) 0.046(3) Uani 1 1 d .
H12E H 0.0353 -1.3742 -0.1249 0.055 Uiso 1 1 calc R
C123 C -0.1322(14) -1.4961(13) -0.1732(8) 0.063(4) Uani 1 1 d .
H12D H -0.1352 -1.5502 -0.1462 0.076 Uiso 1 1 calc R
C124 C -0.2244(13) -1.5228(13) -0.2214(9) 0.063(4) Uani 1 1 d .
H12B H -0.2922 -1.5942 -0.2286 0.076 Uiso 1 1 calc R
C125 C -0.2195(12) -1.4425(13) -0.2617(8) 0.061(4) Uani 1 1 d .
H12A H -0.2848 -1.4593 -0.2964 0.073 Uiso 1 1 calc R
C126 C -0.1189(11) -1.3387(10) -0.2505(6) 0.042(3) Uani 1 1 d .
H12C H -0.1154 -1.2858 -0.2785 0.050 Uiso 1 1 calc R
C131 C 0.0607(10) -1.0700(10) -0.1988(6) 0.036(2) Uani 1 1 d .
C132 C 0.1440(12) -0.9647(11) -0.2074(7) 0.050(3) Uani 1 1 d .
H13B H 0.2257 -0.9514 -0.2056 0.060 Uiso 1 1 calc R
C133 C 0.1103(14) -0.8794(11) -0.2187(8) 0.060(4) Uani 1 1 d .
H13C H 0.1685 -0.8093 -0.2255 0.073 Uiso 1 1 calc R
C134 C -0.0053(14) -0.8949(12) -0.2200(9) 0.068(4) Uani 1 1 d .
H13A H -0.0283 -0.8360 -0.2274 0.081 Uiso 1 1 calc R
C135 C -0.0889(12) -0.9980(12) -0.2105(7) 0.054(3) Uani 1 1 d .
H13E H -0.1703 -1.0100 -0.2126 0.065 Uiso 1 1 calc R
C136 C -0.0577(12) -1.0827(11) -0.1982(7) 0.049(3) Uani 1 1 d .
H13D H -0.1161 -1.1507 -0.1891 0.059 Uiso 1 1 calc R
C211 C 0.1286(11) -1.4517(10) -0.3448(6) 0.042(3) Uani 1 1 d .
C212 C 0.0440(11) -1.5122(10) -0.3069(7) 0.047(3) Uani 1 1 d .
H21A H 0.0063 -1.4753 -0.2801 0.056 Uiso 1 1 calc R
C213 C 0.0157(15) -1.6291(12) -0.3091(7) 0.062(4) Uani 1 1 d .
H21B H -0.0412 -1.6701 -0.2835 0.074 Uiso 1 1 calc R
C214 C 0.0675(16) -1.6829(12) -0.3467(8) 0.068(4) Uani 1 1 d .
H21D H 0.0480 -1.7611 -0.3472 0.082 Uiso 1 1 calc R
C215 C 0.150(2) -1.6237(15) -0.3849(10) 0.099(7) Uani 1 1 d .
H21E H 0.1854 -1.6615 -0.4129 0.119 Uiso 1 1 calc R
C216 C 0.1796(15) -1.5098(12) -0.3816(8) 0.066(4) Uani 1 1 d .
H21C H 0.2387 -1.4696 -0.4064 0.079 Uiso 1 1 calc R
C221 C 0.0289(11) -1.2948(11) -0.3731(6) 0.042(3) Uani 1 1 d .
C222 C -0.0718(13) -1.3943(13) -0.4086(7) 0.054(3) Uani 1 1 d .
H22B H -0.0683 -1.4661 -0.4154 0.065 Uiso 1 1 calc R
C223 C -0.1750(14) -1.3860(17) -0.4333(8) 0.074(5) Uani 1 1 d .
H22A H -0.2431 -1.4535 -0.4554 0.088 Uiso 1 1 calc R
C224 C -0.1825(15) -1.2817(17) -0.4269(8) 0.074(5) Uani 1 1 d .
H22D H -0.2542 -1.2778 -0.4446 0.088 Uiso 1 1 calc R
C225 C -0.0823(14) -1.1829(14) -0.3939(8) 0.063(4) Uani 1 1 d .
H22E H -0.0839 -1.1104 -0.3897 0.076 Uiso 1 1 calc R
C226 C 0.0227(13) -1.1932(12) -0.3664(6) 0.050(3) Uani 1 1 d .
H22C H 0.0901 -1.1265 -0.3427 0.060 Uiso 1 1 calc R
C231 C 0.2445(12) -1.2723(11) -0.4141(6) 0.044(3) Uani 1 1 d .
C232 C 0.3696(16) -1.2163(15) -0.4066(9) 0.074(4) Uani 1 1 d U
H23B H 0.4158 -1.1882 -0.3626 0.089 Uiso 1 1 calc R
C233 C 0.4258(17) -1.202(2) -0.4601(9) 0.113(9) Uani 1 1 d .
H23D H 0.5108 -1.1657 -0.4537 0.135 Uiso 1 1 calc R
C234 C 0.3585(17) -1.2392(16) -0.5256(10) 0.078(5) Uani 1 1 d U
H23E H 0.3973 -1.2323 -0.5640 0.094 Uiso 1 1 calc R
C235 C 0.2392(18) -1.2848(16) -0.5327(7) 0.078(5) Uani 1 1 d .
H23A H 0.1932 -1.3058 -0.5765 0.094 Uiso 1 1 calc R
C236 C 0.1800(15) -1.3025(13) -0.4774(6) 0.061(4) Uani 1 1 d .
H23C H 0.0949 -1.3355 -0.4839 0.074 Uiso 1 1 calc R
C311 C 0.2834(11) -1.4696(10) -0.0970(6) 0.041(3) Uani 1 1 d .
C312 C 0.1806(13) -1.5625(13) -0.1304(8) 0.058(4) Uani 1 1 d .
H31A H 0.1761 -1.5944 -0.1762 0.070 Uiso 1 1 calc R
C313 C 0.0832(14) -1.6101(14) -0.0979(10) 0.074(5) Uani 1 1 d .
H31D H 0.0131 -1.6737 -0.1219 0.089 Uiso 1 1 calc R
C314 C 0.0870(17) -1.5676(17) -0.0333(10) 0.077(4) Uani 1 1 d U
H31B H 0.0203 -1.6017 -0.0117 0.092 Uiso 1 1 calc R
C315 C 0.185(2) -1.4764(19) 0.0012(11) 0.109(8) Uani 1 1 d .
H31E H 0.1875 -1.4455 0.0468 0.131 Uiso 1 1 calc R
C316 C 0.2876(15) -1.4257(13) -0.0313(8) 0.066(4) Uani 1 1 d .
H31C H 0.3575 -1.3621 -0.0070 0.079 Uiso 1 1 calc R
C321 C 0.4229(11) -1.5334(10) -0.1861(7) 0.043(3) Uani 1 1 d .
C322 C 0.4328(12) -1.6129(10) -0.1506(8) 0.054(3) Uani 1 1 d .
H32C H 0.4351 -1.6015 -0.1032 0.065 Uiso 1 1 calc R
C323 C 0.4391(14) -1.7077(12) -0.1845(11) 0.070(5) Uani 1 1 d .
H32D H 0.4484 -1.7611 -0.1603 0.085 Uiso 1 1 calc R
C324 C 0.4325(15) -1.7264(14) -0.2512(12) 0.084(6) Uani 1 1 d .
H32E H 0.4363 -1.7930 -0.2743 0.101 Uiso 1 1 calc R
C325 C 0.4197(17) -1.6476(16) -0.2873(10) 0.085(6) Uani 1 1 d .
H32B H 0.4133 -1.6610 -0.3349 0.103 Uiso 1 1 calc R
C326 C 0.4168(14) -1.5507(12) -0.2529(8) 0.060(4) Uani 1 1 d .
H32A H 0.4103 -1.4957 -0.2768 0.072 Uiso 1 1 calc R
C331 C 0.5396(10) -1.3248(9) -0.0793(6) 0.039(3) Uani 1 1 d .
C332 C 0.5506(14) -1.2172(12) -0.0455(8) 0.062(4) Uani 1 1 d .
H33A H 0.4935 -1.1896 -0.0585 0.074 Uiso 1 1 calc R
C333 C 0.6461(17) -1.1528(15) 0.0069(9) 0.083(5) Uani 1 1 d .
H33B H 0.6512 -1.0834 0.0320 0.100 Uiso 1 1 calc R
C334 C 0.7317(18) -1.1891(18) 0.0221(10) 0.092(6) Uani 1 1 d .
H33D H 0.7978 -1.1435 0.0571 0.111 Uiso 1 1 calc R
C335 C 0.7246(18) -1.2869(17) -0.0109(11) 0.101(7) Uani 1 1 d .
H33E H 0.7864 -1.3101 0.0001 0.121 Uiso 1 1 calc R
C336 C 0.6299(14) -1.3553(12) -0.0607(9) 0.070(5) Uani 1 1 d .
H33C H 0.6264 -1.4259 -0.0830 0.083 Uiso 1 1 calc R
C1S C 0.6199(18) -0.9173(18) -0.2523(10) 0.049(6) Uani 0.50 1 d PD
H1SA H 0.5426 -0.9122 -0.2627 0.059 Uiso 0.50 1 calc PR
H1SB H 0.6036 -0.9884 -0.2355 0.059 Uiso 0.50 1 calc PR
Cl1A Cl 0.7150(7) -0.8017(6) -0.1906(4) 0.072(2) Uani 0.50 1 d PD
Cl1B Cl 0.6822(11) -0.9224(11) -0.3262(6) 0.107(3) Uani 0.50 1 d PDU
C2S C 1.223(3) -1.005(2) 0.5363(13) 0.028(8) Uani 0.25 1 d PDU
H2SA H 1.2732 -1.0419 0.5525 0.033 Uiso 0.25 1 calc PR
H2SB H 1.1494 -1.0291 0.5565 0.033 Uiso 0.25 1 calc PR
Cl2A Cl 1.1907(17) -1.0332(16) 0.4484(9) 0.085(5) Uani 0.25 1 d PDU
Cl2B Cl 1.3051(13) -0.8518(12) 0.5545(7) 0.062(3) Uani 0.25 1 d PDU
O2 O 0.4742(18) -1.5369(18) -0.4415(8) 0.067(6) Uani 0.50 1 d P

loop_
_atom_site_aniso_label
_atom_site_aniso_U_11
_atom_site_aniso_U_22
_atom_site_aniso_U_33
_atom_site_aniso_U_23
_atom_site_aniso_U_13
_atom_site_aniso_U_12
Os1 0.0297(2) 0.0211(2) 0.0291(3) 0.00588(15) 0.00596(16) 0.01360(17)
Cl1 0.0496(17) 0.0359(15) 0.0451(16) -0.0024(12) 0.0020(13) 0.0111(13)
Cl2 0.0522(17) 0.0356(15) 0.0572(18) 0.0207(13) 0.0064(14) 0.0175(13)
P1 0.0354(14) 0.0297(14) 0.0348(14) 0.0085(11) 0.0090(11) 0.0196(12)
P2 0.0402(15) 0.0300(14) 0.0305(14) 0.0076(11) 0.0070(11) 0.0173(12)
P3 0.0395(15) 0.0293(14) 0.0395(15) 0.0086(11) 0.0074(12) 0.0204(12)
O1 0.035(4) 0.036(4) 0.036(4) 0.015(3) 0.011(3) 0.021(3)
C1 0.030(2) 0.028(2) 0.030(2) 0.0064(11) 0.0043(10) 0.0128(13)
C2 0.037(6) 0.025(5) 0.027(5) 0.007(4) 0.008(4) 0.013(4)
C3 0.035(6) 0.028(5) 0.038(6) 0.003(4) 0.004(4) 0.017(5)
C4 0.043(7) 0.046(7) 0.059(8) 0.019(6) 0.014(6) 0.026(6)
C5 0.057(9) 0.095(12) 0.058(9) 0.024(8) 0.023(7) 0.043(9)
C111 0.052(7) 0.027(5) 0.036(6) 0.008(4) 0.009(5) 0.016(5)
C112 0.055(8) 0.065(9) 0.045(7) 0.013(6) 0.018(6) 0.035(7)
C113 0.081(11) 0.079(11) 0.049(8) 0.005(7) 0.023(7) 0.045(9)
C114 0.126(16) 0.083(12) 0.044(8) 0.013(8) 0.026(9) 0.063(12)
C115 0.086(11) 0.081(11) 0.047(8) 0.018(7) 0.009(7) 0.049(9)
C116 0.069(9) 0.059(8) 0.032(6) 0.009(5) 0.012(6) 0.037(7)
C121 0.040(6) 0.033(6) 0.042(6) 0.007(5) 0.018(5) 0.021(5)
C122 0.043(7) 0.047(7) 0.051(7) 0.018(6) 0.016(6) 0.019(6)
C123 0.071(10) 0.057(9) 0.072(10) 0.038(8) 0.026(8) 0.026(8)
C124 0.047(8) 0.052(8) 0.093(11) 0.029(8) 0.021(8) 0.016(7)
C125 0.038(7) 0.063(9) 0.078(10) 0.022(8) 0.010(7) 0.016(6)
C126 0.041(6) 0.033(6) 0.053(7) 0.010(5) 0.008(5) 0.016(5)
C131 0.035(6) 0.037(6) 0.043(6) 0.009(5) 0.012(5) 0.021(5)
C132 0.047(7) 0.040(7) 0.074(9) 0.013(6) 0.014(6) 0.029(6)
C133 0.065(9) 0.031(7) 0.095(11) 0.026(7) 0.018(8) 0.025(6)
C134 0.070(10) 0.046(8) 0.109(13) 0.023(8) 0.014(9) 0.044(8)
C135 0.044(7) 0.054(8) 0.077(9) 0.014(7) 0.004(6) 0.035(6)
C136 0.052(7) 0.041(7) 0.068(9) 0.018(6) 0.020(6) 0.028(6)
C211 0.044(6) 0.036(6) 0.043(6) -0.005(5) 0.006(5) 0.017(5)
C212 0.042(7) 0.026(6) 0.066(8) 0.007(5) 0.013(6) 0.009(5)
C213 0.083(11) 0.041(7) 0.059(9) 0.015(6) 0.008(8) 0.023(7)
C214 0.104(13) 0.030(7) 0.068(10) -0.005(7) -0.001(9) 0.035(8)
C215 0.19(2) 0.059(11) 0.090(13) 0.015(9) 0.055(14) 0.086(14)
C216 0.087(11) 0.046(8) 0.074(10) 0.015(7) 0.045(9) 0.029(8)
C221 0.046(7) 0.048(7) 0.035(6) 0.006(5) 0.006(5) 0.025(6)
C222 0.059(8) 0.061(9) 0.045(7) 0.002(6) 0.000(6) 0.035(7)
C223 0.048(8) 0.100(13) 0.058(9) 0.008(9) -0.006(7) 0.022(9)
C224 0.061(10) 0.107(14) 0.067(10) 0.026(10) 0.002(8) 0.048(10)
C225 0.072(10) 0.073(10) 0.067(9) 0.024(8) 0.008(8) 0.051(9)
C226 0.061(8) 0.059(8) 0.043(7) 0.018(6) 0.019(6) 0.033(7)
C231 0.054(7) 0.045(7) 0.036(6) 0.006(5) 0.013(5) 0.024(6)
C232 0.074(4) 0.075(4) 0.074(4) 0.0151(14) 0.0128(13) 0.032(2)
C233 0.064(11) 0.21(3) 0.058(11) 0.037(13) 0.029(9) 0.039(14)
C234 0.078(5) 0.078(5) 0.078(5) 0.0160(14) 0.0135(13) 0.033(2)
C235 0.101(13) 0.089(12) 0.036(8) 0.016(8) 0.012(8) 0.031(11)
C236 0.077(10) 0.072(10) 0.035(7) 0.014(7) 0.014(7) 0.030(8)
C311 0.054(7) 0.042(6) 0.045(7) 0.024(5) 0.018(6) 0.032(6)
C312 0.052(8) 0.060(9) 0.069(9) 0.029(7) 0.020(7) 0.023(7)
C313 0.047(8) 0.059(9) 0.123(15) 0.031(10) 0.017(9) 0.023(7)
C314 0.077(5) 0.077(5) 0.077(5) 0.0156(14) 0.0134(13) 0.033(2)
C315 0.17(2) 0.101(16) 0.094(14) 0.028(12) 0.084(16) 0.076(16)
C316 0.082(11) 0.053(8) 0.068(10) 0.015(7) 0.043(8) 0.028(8)
C321 0.039(6) 0.030(6) 0.063(8) 0.002(5) 0.011(6) 0.019(5)
C322 0.055(8) 0.031(6) 0.078(9) 0.016(6) 0.015(7) 0.018(6)
C323 0.063(9) 0.030(7) 0.126(16) 0.017(8) 0.023(10) 0.025(7)
C324 0.063(10) 0.042(9) 0.141(18) -0.018(10) 0.019(11) 0.027(8)
C325 0.088(13) 0.064(11) 0.087(13) -0.014(9) 0.024(10) 0.023(10)
C326 0.076(10) 0.045(8) 0.061(9) 0.002(6) 0.020(7) 0.027(7)
C331 0.042(6) 0.030(6) 0.037(6) 0.009(5) 0.001(5) 0.008(5)
C332 0.067(9) 0.045(8) 0.071(9) -0.002(7) 0.014(7) 0.026(7)
C333 0.079(12) 0.063(10) 0.068(11) -0.019(8) 0.008(9) 0.002(9)
C334 0.076(12) 0.078(13) 0.082(13) 0.014(10) -0.032(10) 0.004(10)
C335 0.091(14) 0.070(12) 0.121(16) 0.002(11) -0.054(12) 0.034(11)
C336 0.059(9) 0.042(8) 0.091(11) 0.002(7) -0.030(8) 0.017(7)
C1S 0.022(11) 0.026(11) 0.073(17) 0.011(11) -0.004(11) -0.014(9)
Cl1A 0.055(4) 0.036(3) 0.099(6) 0.025(4) -0.023(4) -0.004(3)
Cl1B 0.106(3) 0.107(3) 0.106(3) 0.0228(12) 0.0183(12) 0.0439(17)
C2S 0.028(8) 0.028(8) 0.028(8) 0.0058(19) 0.0045(17) 0.012(3)
Cl2A 0.086(5) 0.085(5) 0.085(5) 0.0172(14) 0.0137(13) 0.037(2)
Cl2B 0.063(4) 0.062(4) 0.062(4) 0.0128(12) 0.0100(12) 0.0261(17)
O2 0.063(12) 0.078(14) 0.027(9) -0.003(9) 0.004(8) 0.003(10)

loop_
_atom_type_symbol
_atom_type_description
_atom_type_scat_dispersion_real
_atom_type_scat_dispersion_imag
_atom_type_scat_source
C C 0.0033 0.0016 'International Tables Vol C Tables 4.2.6.8 and 6.1.1.4'
H H 0.0000 0.0000 'International Tables Vol C Tables 4.2.6.8 and 6.1.1.4'
O O 0.0106 0.0060 'International Tables Vol C Tables 4.2.6.8 and 6.1.1.4'
P P 0.1023 0.0942 'International Tables Vol C Tables 4.2.6.8 and 6.1.1.4'
Cl Cl 0.1484 0.1585 'International Tables Vol C Tables 4.2.6.8 and 6.1.1.4'
Os Os -1.2165 7.6030 'International Tables Vol C Tables 4.2.6.8 and 6.1.1.4'

loop_
_geom_angle_atom_site_label_1
_geom_angle_atom_site_label_2
_geom_angle_atom_site_label_3
_geom_angle
C1 Os1 O1 78.5(4)
C1 Os1 P1 90.9(3)
O1 Os1 P1 164.4(2)
C1 Os1 P2 94.7(3)
O1 Os1 P2 93.1(2)
P1 Os1 P2 99.17(10)
C1 Os1 Cl1 97.4(3)
O1 Os1 Cl1 80.5(2)
P1 Os1 Cl1 89.78(11)
P2 Os1 Cl1 164.82(11)
C1 Os1 Cl2 164.7(3)
O1 Os1 Cl2 86.7(2)
P1 Os1 Cl2 104.44(10)
P2 Os1 Cl2 82.13(10)
Cl1 Os1 Cl2 83.78(11)
C131 P1 C121 103.2(5)
C131 P1 C111 99.8(5)
C121 P1 C111 96.3(5)
C131 P1 Os1 119.7(4)
C121 P1 Os1 119.1(3)
C111 P1 Os1 114.6(4)
C221 P2 C211 104.2(6)
C221 P2 C231 98.2(6)
C211 P2 C231 101.0(6)
C221 P2 Os1 118.3(4)
C211 P2 Os1 115.3(4)
C231 P2 Os1 117.0(4)
C2 P3 C331 109.7(5)
C2 P3 C311 108.6(5)
C331 P3 C311 108.6(6)
C2 P3 C321 115.2(6)
C331 P3 C321 109.6(6)
C311 P3 C321 104.9(6)
C3 O1 Os1 113.2(6)
C2 C1 Os1 116.5(7)
C1 C2 C3 114.7(9)
C1 C2 P3 123.6(8)
C3 C2 P3 120.8(8)
O1 C3 C2 116.4(9)
O1 C3 C4 116.7(10)
C2 C3 C4 126.9(10)
C5 C4 C3 112.8(11)
C116 C111 C112 118.0(11)
C116 C111 P1 122.1(9)
C112 C111 P1 119.8(9)
C113 C112 C111 121.5(13)
C114 C113 C112 119.6(14)
C113 C114 C115 121.1(14)
C114 C115 C116 119.4(15)
C111 C116 C115 120.4(13)
C122 C121 C126 118.0(11)
C122 C121 P1 119.6(9)
C126 C121 P1 122.1(9)
C121 C122 C123 119.5(12)
C124 C123 C122 123.0(13)
C123 C124 C125 118.4(14)
C126 C125 C124 119.8(14)
C125 C126 C121 121.3(12)
C132 C131 C136 116.7(10)
C132 C131 P1 117.2(8)
C136 C131 P1 126.0(9)
C133 C132 C131 121.5(12)
C134 C133 C132 120.6(13)
C133 C134 C135 118.8(12)
C136 C135 C134 121.7(13)
C135 C136 C131 120.4(12)
C216 C211 C212 117.3(12)
C216 C211 P2 123.9(10)
C212 C211 P2 118.8(9)
C211 C212 C213 119.1(12)
C214 C213 C212 121.4(15)
C213 C214 C215 119.6(13)
C216 C215 C214 119.1(15)
C211 C216 C215 123.4(15)
C226 C221 C222 118.9(12)
C226 C221 P2 119.0(10)
C222 C221 P2 122.1(9)
C223 C222 C221 119.6(14)
C222 C223 C224 122.1(16)
C223 C224 C225 118.6(14)
C224 C225 C226 118.8(14)
C221 C226 C225 122.0(14)
C236 C231 C232 117.9(13)
C236 C231 P2 121.0(11)
C232 C231 P2 121.1(11)
C233 C232 C231 121.6(17)
C232 C233 C234 120.0(19)
C235 C234 C233 118.5(17)
C234 C235 C236 121.8(16)
C231 C236 C235 119.9(16)
C316 C311 C312 118.5(13)
C316 C311 P3 121.8(11)
C312 C311 P3 119.7(10)
C311 C312 C313 120.7(15)
C314 C313 C312 121.1(17)
C313 C314 C315 120.1(18)
C314 C315 C316 119.9(18)
C311 C316 C315 119.7(17)
C326 C321 C322 120.5(12)
C326 C321 P3 120.7(10)
C322 C321 P3 118.7(10)
C323 C322 C321 119.2(15)
C324 C323 C322 121.0(16)
C323 C324 C325 119.8(14)
C326 C325 C324 119.2(18)
C321 C326 C325 120.2(16)
C336 C331 C332 116.9(12)
C336 C331 P3 125.8(10)
C332 C331 P3 117.3(10)
C333 C332 C331 119.3(15)
C334 C333 C332 120.0(17)
C335 C334 C333 120.9(16)
C334 C335 C336 121.0(18)
C335 C336 C331 121.7(16)
Cl1A C1S Cl1B 111.3(11)
Cl2A C2S Cl2B 101.2(15)

loop_
_geom_bond_atom_site_label_1
_geom_bond_atom_site_label_2
_geom_bond_distance
Os1 C1 1.904(10)
Os1 O1 2.124(7)
Os1 P1 2.264(3)
Os1 P2 2.311(3)
Os1 Cl1 2.391(3)
Os1 Cl2 2.492(3)
P1 C131 1.821(11)
P1 C121 1.829(11)
P1 C111 1.841(11)
P2 C221 1.800(12)
P2 C211 1.821(12)
P2 C231 1.847(12)
P3 C2 1.750(10)
P3 C331 1.771(11)
P3 C311 1.781(12)
P3 C321 1.811(11)
O1 C3 1.262(12)
C1 C2 1.395(15)
C2 C3 1.404(15)
C3 C4 1.499(15)
C4 C5 1.480(18)
C111 C116 1.379(17)
C111 C112 1.382(17)
C112 C113 1.362(19)
C113 C114 1.36(2)
C114 C115 1.36(2)
C115 C116 1.389(18)
C121 C122 1.359(16)
C121 C126 1.390(17)
C122 C123 1.408(19)
C123 C124 1.31(2)
C124 C125 1.40(2)
C125 C126 1.377(18)
C131 C132 1.381(17)
C131 C136 1.393(16)
C132 C133 1.368(17)
C133 C134 1.34(2)
C134 C135 1.37(2)
C135 C136 1.347(17)
C211 C216 1.345(17)
C211 C212 1.392(17)
C212 C213 1.403(17)
C213 C214 1.32(2)
C214 C215 1.37(3)
C215 C216 1.36(2)
C221 C226 1.338(18)
C221 C222 1.404(18)
C222 C223 1.37(2)
C223 C224 1.38(2)
C224 C225 1.38(2)
C225 C226 1.416(19)
C231 C236 1.348(18)
C231 C232 1.39(2)
C232 C233 1.33(2)
C233 C234 1.39(3)
C234 C235 1.32(2)
C235 C236 1.38(2)
C311 C316 1.348(19)
C311 C312 1.365(19)
C312 C313 1.38(2)
C313 C314 1.33(2)
C314 C315 1.33(3)
C315 C316 1.43(2)
C321 C326 1.321(19)
C321 C322 1.375(18)
C322 C323 1.35(2)
C323 C324 1.32(3)
C324 C325 1.39(3)
C325 C326 1.36(2)
C331 C336 1.357(18)
C331 C332 1.406(17)
C332 C333 1.38(2)
C333 C334 1.34(3)
C334 C335 1.31(3)
C335 C336 1.35(2)
C1S Cl1A 1.708(18)
C1S Cl1B 1.74(2)
C2S Cl2A 1.73(2)
C2S Cl2B 1.78(2)
